data_2017115
loop_
_publ_author_name
'Meng, Xiang-Gao'
'Cheng, Cui-Xia'
'Yan, Gang'

_publ_section_title
;
 A two-dimensional network in the molecular salt 2-methylimidazolium
 hydrogen glutarate, and three-dimensional networks in the salts
 2-methylimidazolium hydrogen succinate and 2-methylimidazolium
 hydrogen adipate monohydrate
;
_journal_coeditor_code SK3296
_journal_issue 5
_journal_name_full 'Acta Crystallographica Section C'
_journal_page_first o217
_journal_page_last o221
_journal_paper_doi 10.1107/S0108270109012530
_journal_volume 65
_journal_year 2009
_chemical_formula_moiety 'C4 H7 N2 + , C4 H5 O4 -'
_chemical_formula_sum 'C8 H12 N2 O4'
_chemical_formula_weight 200.20
_chemical_name_systematic
;
2-Methylimidazolium hydrogen succinate
;
_space_group_IT_number 36
_symmetry_cell_setting orthorhombic
_symmetry_space_group_name_Hall 'C 2c -2'
_symmetry_space_group_name_H-M 'C m c 21'
_atom_sites_solution_hydrogens geom
_atom_sites_solution_primary direct
_atom_sites_solution_secondary difmap
_audit_creation_method SHELXL97
_cell_angle_alpha 90.00
_cell_angle_beta 90.00
_cell_angle_gamma 90.00
_cell_formula_units_Z 4
_cell_length_a 6.8017(10)
_cell_length_b 8.1580(11)
_cell_length_c 17.438(2)
_cell_measurement_reflns_used 2108
_cell_measurement_temperature 296(2)
_cell_measurement_theta_max 26.61
_cell_measurement_theta_min 2.34
_cell_volume 967.6(2)
_computing_cell_refinement 'SMART (Bruker, 2001)'
_computing_data_collection 'SMART (Bruker, 2001)'
_computing_data_reduction 'SAINT-Plus (Bruker, 2001)'
_computing_molecular_graphics 'PLATON (Spek, 2009)'
_computing_publication_material 'PLATON (Spek, 2009)'
_computing_structure_refinement 'SHELXL97 (Sheldrick, 2008)'
_computing_structure_solution 'SHELXS97 (Sheldrick, 2008)'
_diffrn_ambient_temperature 296(2)
_diffrn_measured_fraction_theta_full 0.982
_diffrn_measured_fraction_theta_max 0.982
_diffrn_measurement_device_type 'Bruker SMART APEX CCD area-detector'
_diffrn_measurement_method '0.3\% wide \w exposures'
_diffrn_radiation_monochromator graphite
_diffrn_radiation_source 'fine focus sealed Siemens Mo tube'
_diffrn_radiation_type 'Mo k\a'
_diffrn_radiation_wavelength 0.71073
_diffrn_reflns_av_R_equivalents 0.0235
_diffrn_reflns_av_sigmaI/netI 0.0144
_diffrn_reflns_limit_h_max 8
_diffrn_reflns_limit_h_min -9
_diffrn_reflns_limit_k_max 10
_diffrn_reflns_limit_k_min -10
_diffrn_reflns_limit_l_max 20
_diffrn_reflns_limit_l_min -22
_diffrn_reflns_number 5389
_diffrn_reflns_theta_full 28.24
_diffrn_reflns_theta_max 28.24
_diffrn_reflns_theta_min 2.34
_exptl_absorpt_coefficient_mu 0.111
_exptl_absorpt_correction_T_max 0.9912
_exptl_absorpt_correction_T_min 0.9628
_exptl_absorpt_correction_type multi-scan
_exptl_absorpt_process_details '(SADABS; Sheldrick, 1997)'
_exptl_crystal_colour colourless
_exptl_crystal_density_diffrn 1.374
_exptl_crystal_density_method 'not measured'
_exptl_crystal_description block
_exptl_crystal_F_000 424
_exptl_crystal_size_max 0.25
_exptl_crystal_size_mid 0.12
_exptl_crystal_size_min 0.08
_refine_diff_density_max 0.211
_refine_diff_density_min -0.143
_refine_ls_extinction_method none
_refine_ls_goodness_of_fit_ref 1.101
_refine_ls_hydrogen_treatment mixed
_refine_ls_matrix_type full
_refine_ls_number_parameters 112
_refine_ls_number_reflns 654
_refine_ls_number_restraints 4
_refine_ls_restrained_S_all 1.098
_refine_ls_R_factor_all 0.0397
_refine_ls_R_factor_gt 0.0344
_refine_ls_shift/su_max 0.000
_refine_ls_shift/su_mean 0.000
_refine_ls_structure_factor_coef Fsqd
_refine_ls_weighting_details 'calc w = 1/[\s^2^(Fo^2^)+(0.0665P)^2^+0.0213P] where P=(Fo^2^+2Fc^2^)/3'
_refine_ls_weighting_scheme calc
_refine_ls_wR_factor_gt 0.0871
_refine_ls_wR_factor_ref 0.0919
_reflns_number_gt 573
_reflns_number_total 654
_reflns_threshold_expression I>2\s(I)
_cod_data_source_file sk3296.cif
_cod_data_source_block I
_cod_database_code 2017115
_cod_database_fobs_code 2017115

loop_
_symmetry_equiv_pos_as_xyz
'x, y, z'
'-x, -y, z+1/2'
'-x, y, z'
'x, -y, z+1/2'
'x+1/2, y+1/2, z'
'-x+1/2, -y+1/2, z+1/2'
'-x+1/2, y+1/2, z'
'x+1/2, -y+1/2, z+1/2'

loop_
_atom_site_type_symbol
_atom_site_label
_atom_site_fract_x
_atom_site_fract_y
_atom_site_fract_z
_atom_site_U_iso_or_equiv
_atom_site_adp_type
_atom_site_calc_flag
_atom_site_refinement_flags
_atom_site_occupancy
_atom_site_disorder_assembly
_atom_site_disorder_group
C C1 0.5457(4) 0.0023(4) 0.7332(2) 0.0344(11) Uani d P 0.50 . -1
C C2 0.2982(7) 0.1668(6) 0.7569(3) 0.0504(11) Uani d P 0.50 . -1
H H6 0.2088 0.2323 0.7832 0.061 Uiso calc PR 0.50 . -1
C C3 0.3004(7) 0.1383(5) 0.6818(3) 0.0497(10) Uani d P 0.50 . -1
H H7 0.2133 0.1799 0.6455 0.060 Uiso calc PR 0.50 . -1
C C4 0.7232(7) -0.1032(4) 0.74288(13) 0.0603(12) Uani d P 0.50 A -1
H H4A 0.8296 -0.0385 0.7627 0.090 Uiso calc PR 0.50 A -1
H H4B 0.7601 -0.1484 0.6941 0.090 Uiso calc PR 0.50 A -1
H H4C 0.6942 -0.1905 0.7780 0.090 Uiso calc PR 0.50 A -1
C C5 0.5000(8) 0.67258(16) 0.96057(13) 0.0312(6) Uani d SR 1 . .
C C6 0.5000(8) 0.51001(15) 1.00107(11) 0.0329(6) Uani d SR 1 . .
H H6A 0.3848 0.5034 1.0337 0.040 Uiso calc PR 0.50 . .
H H6B 0.6152 0.5034 1.0337 0.040 Uiso calc PR 0.50 . .
C C7 0.5000(8) 0.36551(16) 0.94673(10) 0.0319(6) Uani d SR 1 . .
H H7A 0.6151 0.3729 0.9141 0.038 Uiso calc PR 0.50 . .
H H7B 0.3849 0.3729 0.9141 0.038 Uiso calc PR 0.50 . .
C C8 0.5000(8) 0.19911(18) 0.98588(10) 0.0269(5) Uani d SR 1 . .
N N1 0.4561(6) 0.0359(4) 0.66822(18) 0.0413(15) Uani d PD 0.50 . .
H H1 0.470(8) -0.013(5) 0.6247(16) 0.050 Uiso d PD 0.50 . .
N N2 0.4518(5) 0.0818(4) 0.78840(19) 0.0409(12) Uani d PD 0.50 . .
H H2 0.475(9) 0.079(4) 0.8376(13) 0.049 Uiso d PD 0.50 . .
O O1 0.5000 0.7967(2) 1.00811(13) 0.0503(6) Uani d SD 1 . .
H H1A 0.5000 0.878(4) 0.982(2) 0.075 Uiso d SD 1 . .
O O2 0.5000 0.6891(3) 0.89195(12) 0.0536(6) Uani d S 1 . .
O O3 0.5000 0.1882(2) 1.05627(11) 0.0442(5) Uani d S 1 . .
O O4 0.5000 0.0755(2) 0.94090(11) 0.0418(5) Uani d S 1 . .

loop_
_atom_site_aniso_label
_atom_site_aniso_U_11
_atom_site_aniso_U_22
_atom_site_aniso_U_33
_atom_site_aniso_U_12
_atom_site_aniso_U_13
_atom_site_aniso_U_23
C1 0.040(3) 0.0301(13) 0.0331(18) -0.0017(11) -0.0004(12) -0.0013(14)
C2 0.057(3) 0.053(2) 0.041(2) 0.0156(19) -0.0008(17) -0.0063(18)
C3 0.064(3) 0.051(2) 0.034(2) 0.0155(19) -0.0054(17) -0.0010(18)
C4 0.072(3) 0.059(3) 0.050(3) 0.022(2) -0.007(2) 0.003(2)
C5 0.0402(14) 0.0210(11) 0.0325(14) 0.000 0.000 0.0019(9)
C6 0.0494(13) 0.0201(10) 0.0294(13) 0.000 0.000 0.0024(9)
C7 0.0510(14) 0.0192(10) 0.0255(13) 0.000 0.000 0.0052(9)
C8 0.0375(13) 0.0190(10) 0.0244(12) 0.000 0.000 0.0019(8)
N1 0.062(4) 0.0367(15) 0.0255(15) 0.0043(14) 0.0004(13) -0.0054(12)
N2 0.062(4) 0.0386(15) 0.0220(14) -0.0007(13) -0.0013(12) -0.0026(12)
O1 0.0936(16) 0.0201(8) 0.0371(13) 0.000 0.000 0.0010(8)
O2 0.1059(17) 0.0274(10) 0.0276(12) 0.000 0.000 0.0027(8)
O3 0.0789(15) 0.0266(9) 0.0273(11) 0.000 0.000 0.0044(8)
O4 0.0776(12) 0.0182(7) 0.0296(10) 0.000 0.000 -0.0008(8)

loop_
_atom_type_symbol
_atom_type_description
_atom_type_scat_dispersion_real
_atom_type_scat_dispersion_imag
_atom_type_scat_source
C C 0.0033 0.0000 'International Tables Vol C Tables 4.2.6.8 and 6.1.1.4'
H H 0.0000 0.0000 'International Tables Vol C Tables 4.2.6.8 and 6.1.1.4'
N N 0.0061 0.0000 'International Tables Vol C Tables 4.2.6.8 and 6.1.1.4'
O O 0.0106 0.0000 'International Tables Vol C Tables 4.2.6.8 and 6.1.1.4'

loop_
_geom_angle_atom_site_label_1
_geom_angle_atom_site_label_2
_geom_angle_atom_site_label_3
_geom_angle_site_symmetry_1
_geom_angle_site_symmetry_3
_geom_angle
_geom_angle_publ_flag
N2 C1 N1 3_655 3_655 132.4(4) no
N2 C1 N1 3_655 . 127.2(4) no
N1 C1 N2 3_655 . 125.9(4) no
N1 C1 N2 . . 107.5(3) no
N2 C1 C4 3_655 . 102.5(3) no
N1 C1 C4 3_655 . 104.7(3) no
N1 C1 C4 . . 126.3(3) no
N2 C1 C4 . . 126.2(3) no
C3 C2 N2 . . 107.3(4) no
C3 C2 N2 . 3_655 102.1(3) no
C3 C2 H6 . . 126.3 no
N2 C2 H6 . . 126.3 no
N2 C2 H6 3_655 . 130.3 no
C2 C3 N1 . . 106.6(4) no
C2 C3 N1 . 3_655 102.3(3) no
C2 C3 H7 . . 126.7 no
N1 C3 H7 . . 126.7 no
N1 C3 H7 3_655 . 129.9 no
O2 C5 O1 . . 122.89(17) no
O2 C5 C6 . . 124.44(13) no
O1 C5 C6 . . 112.66(12) no
C5 C6 C7 . . 113.17(16) no
C5 C6 H6A . . 108.9 no
C7 C6 H6A . . 108.9 no
C5 C6 H6B . . 108.9 no
C7 C6 H6B . . 108.9 no
H6A C6 H6B . . 107.8 no
C6 C7 C8 . . 114.51(14) no
C6 C7 H7A . . 108.6 no
C8 C7 H7A . . 108.6 no
C6 C7 H7B . . 108.6 no
C8 C7 H7B . . 108.6 no
H7A C7 H7B . . 107.6 no
O3 C8 O4 . . 123.73(16) no
O3 C8 C7 . . 120.83(13) no
O4 C8 C7 . . 115.43(12) no
N1 N1 C3 3_655 . 140.6(3) no
C1 N1 C3 . . 109.7(3) no
C3 N1 C3 . 3_655 113.0(4) no
C1 N1 H1 3_655 . 138(3) no
C1 N1 H1 . . 127(3) no
C3 N1 H1 . . 121(3) no
C3 N1 H1 3_655 . 103(3) no
N2 N2 C2 3_655 . 139.8(3) no
C1 N2 C2 . . 108.9(3) no
C2 N2 C2 . 3_655 112.3(4) no
C1 N2 H2 3_655 . 143(3) no
C1 N2 H2 . . 128(3) no
C2 N2 H2 . . 123(4) no
C2 N2 H2 3_655 . 97(4) no
C5 O1 H1A . . 106(3) no

loop_
_geom_bond_atom_site_label_1
_geom_bond_atom_site_label_2
_geom_bond_site_symmetry_2
_geom_bond_distance
_geom_bond_publ_flag
C1 N2 3_655 1.160(5) no
C1 N1 3_655 1.166(5) no
C1 N1 . 1.316(5) no
C1 N2 . 1.324(5) no
C1 C4 . 1.492(5) no
C2 C3 . 1.331(6) no
C2 N2 . 1.369(5) no
C2 N2 3_655 1.917(5) no
C2 H6 . 0.9300 no
C3 N1 . 1.370(6) no
C3 N1 3_655 1.871(6) no
C3 H7 . 0.9300 no
C4 H4A . 0.9600 no
C4 H4B . 0.9600 no
C4 H4C . 0.9600 no
C5 O2 . 1.204(3) no
C5 O1 . 1.309(3) no
C5 C6 . 1.503(2) no
C6 C7 . 1.513(2) no
C6 H6A . 0.9700 no
C6 H6B . 0.9700 no
C7 C8 . 1.520(2) no
C7 H7A . 0.9700 no
C7 H7B . 0.9700 no
C8 O3 . 1.231(3) no
C8 O4 . 1.278(2) no
N1 N1 3_655 0.598(8) no
N1 C1 3_655 1.166(5) no
N1 C3 3_655 1.871(6) no
N1 H1 . 0.86(2) no
N2 N2 3_655 0.655(6) no
N2 C1 3_655 1.160(5) no
N2 C2 3_655 1.917(5) no
N2 H2 . 0.87(2) no
O1 H1A . 0.81(2) no

loop_
_geom_hbond_atom_site_label_D
_geom_hbond_atom_site_label_H
_geom_hbond_atom_site_label_A
_geom_hbond_site_symmetry_A
_geom_hbond_distance_DH
_geom_hbond_distance_HA
_geom_hbond_distance_DA
_geom_hbond_angle_DHA
_geom_hbond_publ_flag
N1 H1 O3 2_654 0.86(2) 1.87(2) 2.691(4) 158(4) yes
N2 H2 O4 . 0.87(2) 1.81(2) 2.680(4) 175(6) yes
O1 H1A O4 1_565 0.81(2) 1.76(2) 2.558(3) 169(5) yes
C2 H6 O2 5_445 0.93 2.40 3.113(5) 133.8 yes
C3 H7 O3 6_554 0.93 2.38 3.311(5) 174.5 yes
C4 H4C O2 1_545 0.96 2.58 3.455(5) 151.5 yes

loop_
_geom_torsion_atom_site_label_1
_geom_torsion_atom_site_label_2
_geom_torsion_atom_site_label_3
_geom_torsion_atom_site_label_4
_geom_torsion_site_symmetry_1
_geom_torsion_site_symmetry_2
_geom_torsion_site_symmetry_3
_geom_torsion_site_symmetry_4
_geom_torsion
_geom_torsion_publ_flag
N2 C2 C3 N1 . . . . 0.0(5) no
N2 C2 C3 N1 3_655 . . . 12.0(5) no
N2 C2 C3 N1 . . . 3_655 -11.2(5) no
N2 C2 C3 N1 3_655 . . 3_655 0.8(4) no
O2 C5 C6 C7 . . . . 0.0(3) no
O1 C5 C6 C7 . . . . 180.0(3) no
C5 C6 C7 C8 . . . . 180.0 no
C6 C7 C8 O3 . . . . 0.0(3) no
C6 C7 C8 O4 . . . . 180.0(3) no
N2 C1 N1 N1 3_655 . . 3_655 112.1(4) no
N2 C1 N1 N1 . . . 3_655 137.3(3) no
C4 C1 N1 N1 . . . 3_655 -41.5(3) no
N2 C1 N1 C1 3_655 . . 3_655 -67.9(4) no
N1 C1 N1 C1 3_655 . . 3_655 179.999(4) no
N2 C1 N1 C1 . . . 3_655 -42.7(3) no
C4 C1 N1 C1 . . . 3_655 138.5(3) no
N2 C1 N1 C3 3_655 . . . -25.6(6) no
N1 C1 N1 C3 3_655 . . . -137.7(3) no
N2 C1 N1 C3 . . . . -0.4(4) no
C4 C1 N1 C3 . . . . -179.2(4) no
N2 C1 N1 C3 3_655 . . 3_655 81.2(4) no
N1 C1 N1 C3 3_655 . . 3_655 -30.9(2) no
N2 C1 N1 C3 . . . 3_655 106.5(3) no
C4 C1 N1 C3 . . . 3_655 -72.4(4) no
C2 C3 N1 N1 . . . 3_655 -69.9(5) no
C2 C3 N1 C1 . . . 3_655 18.8(4) no
N1 C3 N1 C1 3_655 . . 3_655 88.7(4) no
C2 C3 N1 C1 . . . . 0.2(5) no
N1 C3 N1 C1 3_655 . . . 70.1(4) no
C2 C3 N1 C3 . . . 3_655 -69.9(5) no
N1 C3 N1 C3 3_655 . . 3_655 0.001(2) no
N1 C1 N2 N2 3_655 . . 3_655 -114.4(4) no
N1 C1 N2 N2 . . . 3_655 -136.7(3) no
C4 C1 N2 N2 . . . 3_655 42.1(3) no
N2 C1 N2 C1 3_655 . . 3_655 180.001(3) no
N1 C1 N2 C1 3_655 . . 3_655 65.6(4) no
N1 C1 N2 C1 . . . 3_655 43.3(3) no
C4 C1 N2 C1 . . . 3_655 -137.9(3) no
N2 C1 N2 C2 3_655 . . . 137.1(3) no
N1 C1 N2 C2 3_655 . . . 22.7(6) no
N1 C1 N2 C2 . . . . 0.4(4) no
C4 C1 N2 C2 . . . . 179.2(4) no
N2 C1 N2 C2 3_655 . . 3_655 31.2(2) no
N1 C1 N2 C2 3_655 . . 3_655 -83.2(4) no
N1 C1 N2 C2 . . . 3_655 -105.5(3) no
C4 C1 N2 C2 . . . 3_655 73.3(4) no
C3 C2 N2 N2 . . . 3_655 67.2(5) no
C3 C2 N2 C1 . . . 3_655 -18.9(5) no
N2 C2 N2 C1 3_655 . . 3_655 -86.1(3) no
C3 C2 N2 C1 . . . . -0.2(5) no
N2 C2 N2 C1 3_655 . . . -67.5(3) no
C3 C2 N2 C2 . . . 3_655 67.2(5) no
N2 C2 N2 C2 3_655 . . 3_655 -0.003(4) no
